data_7224322
loop_
_publ_author_name
'Suhonen, Aku'
'Kortelainen, Minna'
'Nauha, Elisa'
'Yliniemel\"a-Sipari, Sanna'
'Pihko, Petri M.'
'Nissinen, Maija'

_publ_section_title
;
 Conformational properties and folding analysis of a series of seven
 oligoamide foldamers
;
_journal_issue 11
_journal_name_full CrystEngComm
_journal_page_first 2005
_journal_paper_doi 10.1039/C5CE02458G
_journal_volume 18
_journal_year 2016
_chemical_formula_moiety 'C33 H25 N5 O4, C2 D6 O S, H2 O'
_chemical_formula_sum 'C35 H27 D6 N5 O6 S'
_chemical_formula_weight 657.76
_space_group_crystal_system monoclinic
_space_group_IT_number 14
_space_group_name_Hall '-P 2ybc'
_space_group_name_H-M_alt 'P 1 21/c 1'
_symmetry_space_group_name_Hall '-P 2ybc'
_symmetry_space_group_name_H-M 'P 1 21/c 1'
_atom_sites_solution_hydrogens mixed
_audit_creation_method SHELXL-2014/6
_audit_update_record
;
2015-11-12 deposited with the CCDC.
2016-02-12 downloaded from the CCDC.
;
_cell_angle_alpha 90
_cell_angle_beta 97.975(4)
_cell_angle_gamma 90
_cell_formula_units_Z 4
_cell_length_a 14.5114(7)
_cell_length_b 19.1956(7)
_cell_length_c 11.3102(4)
_cell_measurement_reflns_used 2177
_cell_measurement_temperature 123(2)
_cell_measurement_theta_max 75.3620
_cell_measurement_theta_min 3.8230
_cell_volume 3120.0(2)
_computing_structure_refinement 'SHELXL-2014/6 (Sheldrick, 2014)'
_diffrn_ambient_temperature 123(2)
_diffrn_detector 'CCD plate'
_diffrn_detector_area_resol_mean 5.1977
_diffrn_detector_type Atlas
_diffrn_measured_fraction_theta_full 0.988
_diffrn_measured_fraction_theta_max 0.954
_diffrn_measurement_device 'four-circle diffractometer'
_diffrn_measurement_device_type 'SuperNova, Dual, Cu at zero, Atlas'
_diffrn_measurement_method '\w scans'
_diffrn_radiation_monochromator mirror
_diffrn_radiation_probe x-ray
_diffrn_radiation_type 'Cu K\a'
_diffrn_radiation_wavelength 1.54184
_diffrn_reflns_av_R_equivalents 0.0655
_diffrn_reflns_av_unetI/netI 0.1141
_diffrn_reflns_Laue_measured_fraction_full 0.988
_diffrn_reflns_Laue_measured_fraction_max 0.954
_diffrn_reflns_limit_h_max 18
_diffrn_reflns_limit_h_min -16
_diffrn_reflns_limit_k_max 23
_diffrn_reflns_limit_k_min -15
_diffrn_reflns_limit_l_max 13
_diffrn_reflns_limit_l_min -13
_diffrn_reflns_number 10673
_diffrn_reflns_point_group_measured_fraction_full 0.988
_diffrn_reflns_point_group_measured_fraction_max 0.954
_diffrn_reflns_theta_full 67.684
_diffrn_reflns_theta_max 76.915
_diffrn_reflns_theta_min 3.075
_diffrn_source 'sealed X-ray tube'
_diffrn_source_type 'SuperNova (Cu) X-ray Source'
_exptl_absorpt_coefficient_mu 1.388
_exptl_absorpt_correction_T_max 0.969
_exptl_absorpt_correction_T_min 0.798
_exptl_absorpt_correction_type analytical
_exptl_absorpt_process_details
;
CrysAlisPro, Agilent Technologies,
Version 1.171.37.31 (release 14-01-2014 CrysAlis171 .NET)
(compiled Jan 14 2014,18:38:05)
Analytical numeric absorption correction using a multifaceted crystal
            model based on expressions derived by R.C. Clark & J.S. Reid.
(Clark, R. C. & Reid, J. S. (1995). Acta Cryst. A51, 887-897)
Empirical absorption correction using spherical harmonics,
 implemented in SCALE3 ABSPACK scaling algorithm.
;
_exptl_crystal_colour colorless
_exptl_crystal_density_diffrn 1.400
_exptl_crystal_description needle
_exptl_crystal_F_000 1368
_exptl_crystal_size_max 0.338
_exptl_crystal_size_mid 0.046
_exptl_crystal_size_min 0.023
_refine_diff_density_max 0.286
_refine_diff_density_min -0.388
_refine_diff_density_rms 0.067
_refine_ls_extinction_method none
_refine_ls_goodness_of_fit_ref 1.093
_refine_ls_hydrogen_treatment mixed
_refine_ls_matrix_type full
_refine_ls_number_parameters 444
_refine_ls_number_reflns 6291
_refine_ls_number_restraints 2
_refine_ls_restrained_S_all 1.094
_refine_ls_R_factor_all 0.1021
_refine_ls_R_factor_gt 0.0610
_refine_ls_shift/su_max 0.000
_refine_ls_shift/su_mean 0.000
_refine_ls_structure_factor_coef Fsqd
_refine_ls_weighting_details 'w=1/[\s^2^(Fo^2^)+(0.0316P)^2^+0.4997P] where P=(Fo^2^+2Fc^2^)/3'
_refine_ls_weighting_scheme calc
_refine_ls_wR_factor_gt 0.1416
_refine_ls_wR_factor_ref 0.1634
_reflns_Friedel_coverage 0.000
_reflns_number_gt 4046
_reflns_number_total 6291
_reflns_threshold_expression 'I > 2\s(I)'
_cod_data_source_file c5ce02458g2.cif
_cod_data_source_block 1-DMSO-H2O-at
_cod_depositor_comments 'Adding full bibliography for 7224320--7224336.cif.'
_cod_database_code 7224322
_shelx_space_group_comment
;
The symmetry employed for this shelxl refinement is uniquely defined
by the following loop, which should always be used as a source of
symmetry information in preference to the above space-group names.
They are only intended as comments.
;
_shelx_estimated_absorpt_t_min 0.651
_shelx_estimated_absorpt_t_max 0.969
_shelxl_version_number 2014/6

loop_
_space_group_symop_operation_xyz
'x, y, z'
'-x, y+1/2, -z+1/2'
'-x, -y, -z'
'x, -y-1/2, z-1/2'

loop_
_atom_site_label
_atom_site_type_symbol
_atom_site_fract_x
_atom_site_fract_y
_atom_site_fract_z
_atom_site_U_iso_or_equiv
_atom_site_adp_type
_atom_site_occupancy
_atom_site_site_symmetry_order
_atom_site_calc_flag
_atom_site_refinement_flags_posn
_atom_site_refinement_flags_adp
O1 O 0.03971(19) 0.56853(14) 0.1383(2) 0.0286(6) Uani 1 1 d . .
O2 O 0.42246(19) 0.61842(14) 0.3058(2) 0.0277(5) Uani 1 1 d . .
O3 O 0.31222(18) 0.37506(13) 0.7302(2) 0.0239(5) Uani 1 1 d . .
O4 O 0.25260(17) 0.37414(13) 0.2880(2) 0.0217(5) Uani 1 1 d . .
N1 N 0.1430(2) 0.48013(16) 0.1679(2) 0.0218(6) Uani 1 1 d . .
H1N H 0.162(3) 0.439(2) 0.208(4) 0.026 Uiso 1 1 d . U
N2 N 0.3145(2) 0.53182(16) 0.2693(2) 0.0234(6) Uani 1 1 d . .
H2N H 0.286(3) 0.493(2) 0.309(4) 0.028 Uiso 1 1 d . U
N3 N 0.2724(2) 0.36582(15) 0.5270(2) 0.0193(6) Uani 1 1 d . .
H3N H 0.275(3) 0.392(2) 0.460(4) 0.023 Uiso 1 1 d . U
N4 N 0.2823(2) 0.26184(15) 0.3425(2) 0.0197(6) Uani 1 1 d . .
H4N H 0.296(3) 0.221(2) 0.316(4) 0.024 Uiso 1 1 d . U
N5 N 0.3470(2) 0.48858(15) 0.4929(2) 0.0202(6) Uani 1 1 d . .
C1 C 0.0109(3) 0.4066(2) 0.2922(3) 0.0309(8) Uani 1 1 d . .
H1A H 0.0510 0.3779 0.2538 0.037 Uiso 1 1 calc R U
C2 C -0.0444(3) 0.3772(2) 0.3704(4) 0.0369(9) Uani 1 1 d . .
H2 H -0.0426 0.3284 0.3843 0.044 Uiso 1 1 calc R U
C3 C -0.1021(3) 0.4192(2) 0.4279(3) 0.0354(9) Uani 1 1 d . .
H3 H -0.1399 0.3991 0.4812 0.042 Uiso 1 1 calc R U
C4 C -0.1046(3) 0.4900(2) 0.4077(3) 0.0319(8) Uani 1 1 d . .
H4A H -0.1437 0.5187 0.4479 0.038 Uiso 1 1 calc R U
C5 C -0.0504(3) 0.5199(2) 0.3291(3) 0.0278(8) Uani 1 1 d . .
H5 H -0.0525 0.5688 0.3154 0.033 Uiso 1 1 calc R U
C6 C 0.0075(2) 0.47761(19) 0.2703(3) 0.0224(7) Uani 1 1 d . .
C7 C 0.0635(2) 0.51293(19) 0.1866(3) 0.0213(7) Uani 1 1 d . .
C8 C 0.2047(2) 0.50876(18) 0.0927(3) 0.0215(7) Uani 1 1 d . .
C9 C 0.1805(3) 0.5084(2) -0.0304(3) 0.0255(7) Uani 1 1 d . .
H9 H 0.1226 0.4891 -0.0648 0.031 Uiso 1 1 calc R U
C10 C 0.2406(3) 0.5361(2) -0.1031(3) 0.0288(8) Uani 1 1 d . .
H10 H 0.2242 0.5359 -0.1874 0.035 Uiso 1 1 calc R U
C11 C 0.3251(3) 0.5640(2) -0.0519(3) 0.0265(7) Uani 1 1 d . .
H11 H 0.3659 0.5835 -0.1018 0.032 Uiso 1 1 calc R U
C12 C 0.3508(3) 0.56387(19) 0.0706(3) 0.0243(7) Uani 1 1 d . .
H12 H 0.4091 0.5827 0.1043 0.029 Uiso 1 1 calc R U
C13 C 0.2902(2) 0.53581(19) 0.1446(3) 0.0215(7) Uani 1 1 d . .
C14 C 0.3772(2) 0.57009(18) 0.3397(3) 0.0207(7) Uani 1 1 d . .
C15 C 0.3892(2) 0.54760(18) 0.4689(3) 0.0202(6) Uani 1 1 d . .
C16 C 0.4457(3) 0.58520(18) 0.5550(3) 0.0238(7) Uani 1 1 d . .
H16 H 0.4752 0.6268 0.5346 0.029 Uiso 1 1 calc R U
C17 C 0.4582(2) 0.56066(19) 0.6719(3) 0.0238(7) Uani 1 1 d . .
H17 H 0.4957 0.5856 0.7333 0.029 Uiso 1 1 calc R U
C18 C 0.4149(2) 0.49907(18) 0.6973(3) 0.0204(6) Uani 1 1 d . .
H18 H 0.4230 0.4807 0.7760 0.024 Uiso 1 1 calc R U
C19 C 0.3593(2) 0.46462(18) 0.6048(3) 0.0185(6) Uani 1 1 d . .
C20 C 0.3119(2) 0.39704(18) 0.6278(3) 0.0186(6) Uani 1 1 d . .
C21 C 0.2146(2) 0.30631(17) 0.5175(3) 0.0180(6) Uani 1 1 d . .
C22 C 0.1493(2) 0.29721(19) 0.5968(3) 0.0211(7) Uani 1 1 d . .
H22 H 0.1443 0.3316 0.6560 0.025 Uiso 1 1 calc R U
C23 C 0.0922(2) 0.23959(19) 0.5909(3) 0.0234(7) Uani 1 1 d . .
H23 H 0.0484 0.2343 0.6454 0.028 Uiso 1 1 calc R U
C24 C 0.0992(2) 0.18896(19) 0.5038(3) 0.0234(7) Uani 1 1 d . .
H24 H 0.0614 0.1484 0.4999 0.028 Uiso 1 1 calc R U
C25 C 0.1618(2) 0.19840(19) 0.4231(3) 0.0227(7) Uani 1 1 d . .
H25 H 0.1659 0.1642 0.3634 0.027 Uiso 1 1 calc R U
C26 C 0.2185(2) 0.25692(18) 0.4278(3) 0.0185(6) Uani 1 1 d . .
C27 C 0.2938(2) 0.31868(17) 0.2760(3) 0.0179(6) Uani 1 1 d . .
C28 C 0.3621(2) 0.31283(18) 0.1890(3) 0.0195(6) Uani 1 1 d . .
C29 C 0.3533(2) 0.36040(18) 0.0946(3) 0.0200(6) Uani 1 1 d . .
H29 H 0.3042 0.3935 0.0869 0.024 Uiso 1 1 calc R U
C30 C 0.4152(2) 0.35975(19) 0.0123(3) 0.0232(7) Uani 1 1 d . .
H30 H 0.4083 0.3918 -0.0523 0.028 Uiso 1 1 calc R U
C31 C 0.4879(2) 0.31186(19) 0.0246(3) 0.0241(7) Uani 1 1 d . .
H31 H 0.5309 0.3115 -0.0316 0.029 Uiso 1 1 calc R U
C32 C 0.4980(2) 0.26470(19) 0.1182(3) 0.0233(7) Uani 1 1 d . .
H32 H 0.5481 0.2324 0.1266 0.028 Uiso 1 1 calc R U
C33 C 0.4346(2) 0.26479(18) 0.2000(3) 0.0222(7) Uani 1 1 d . .
H33 H 0.4409 0.2320 0.2635 0.027 Uiso 1 1 calc R U
S100 S 0.73361(7) 0.24750(6) 0.50642(10) 0.0356(2) Uani 1 1 d . .
O100 O 0.7589(2) 0.31536(16) 0.5683(3) 0.0382(7) Uani 1 1 d . .
C100 C 0.7181(4) 0.2651(3) 0.3490(4) 0.0481(12) Uani 1 1 d . .
D10A D 0.7742 0.2874 0.3277 0.072 Uiso 1 1 calc R U
D10B D 0.6647 0.2961 0.3287 0.072 Uiso 1 1 calc R U
D10C D 0.7071 0.2213 0.3049 0.072 Uiso 1 1 calc R U
C101 C 0.8384(3) 0.1987(2) 0.5127(4) 0.0352(9) Uani 1 1 d . .
D10D D 0.8266 0.1561 0.4652 0.053 Uiso 1 1 calc R U
D10E D 0.8608 0.1863 0.5959 0.053 Uiso 1 1 calc R U
D10F D 0.8857 0.2267 0.4806 0.053 Uiso 1 1 calc R U
O200 O 0.0780(3) 0.70114(19) 0.2586(3) 0.0477(8) Uani 1 1 d D .
H1O H 0.127(3) 0.691(3) 0.306(5) 0.057 Uiso 1 1 d D U
H2O H 0.062(4) 0.6630(19) 0.221(5) 0.057 Uiso 1 1 d D U

loop_
_atom_site_aniso_label
_atom_site_aniso_U_11
_atom_site_aniso_U_22
_atom_site_aniso_U_33
_atom_site_aniso_U_23
_atom_site_aniso_U_13
_atom_site_aniso_U_12
O1 0.0318(13) 0.0230(13) 0.0300(13) 0.0071(10) 0.0010(10) 0.0061(11)
O2 0.0375(14) 0.0223(13) 0.0233(11) 0.0003(10) 0.0043(10) -0.0094(11)
O3 0.0329(13) 0.0215(12) 0.0166(10) -0.0002(9) 0.0009(9) -0.0021(10)
O4 0.0289(12) 0.0190(12) 0.0164(10) 0.0001(9) 0.0004(9) 0.0039(10)
N1 0.0210(14) 0.0217(15) 0.0215(13) 0.0067(11) -0.0009(10) 0.0027(12)
N2 0.0276(15) 0.0242(15) 0.0175(13) 0.0039(11) -0.0001(11) -0.0065(12)
N3 0.0257(14) 0.0173(14) 0.0143(12) -0.0003(10) 0.0008(10) -0.0046(11)
N4 0.0254(14) 0.0171(14) 0.0170(12) -0.0003(10) 0.0038(10) 0.0002(11)
N5 0.0242(14) 0.0179(14) 0.0179(12) 0.0003(10) 0.0012(10) -0.0020(11)
C1 0.0312(19) 0.029(2) 0.0341(19) 0.0003(15) 0.0100(15) -0.0018(16)
C2 0.039(2) 0.035(2) 0.037(2) 0.0067(17) 0.0073(17) -0.0048(18)
C3 0.0305(19) 0.050(3) 0.0257(18) 0.0035(17) 0.0042(14) -0.0084(18)
C4 0.0271(18) 0.046(2) 0.0221(16) -0.0026(16) 0.0032(13) 0.0027(17)
C5 0.0240(17) 0.033(2) 0.0256(16) -0.0031(15) -0.0013(13) 0.0037(15)
C6 0.0195(15) 0.0259(18) 0.0206(14) -0.0010(13) -0.0011(12) -0.0008(13)
C7 0.0195(15) 0.0223(17) 0.0212(14) 0.0024(13) -0.0005(12) -0.0019(13)
C8 0.0238(16) 0.0207(17) 0.0193(14) 0.0030(12) 0.0007(12) -0.0007(13)
C9 0.0261(17) 0.0252(18) 0.0236(16) 0.0037(14) -0.0017(13) -0.0002(14)
C10 0.038(2) 0.032(2) 0.0160(14) 0.0002(14) 0.0029(13) 0.0011(16)
C11 0.0298(18) 0.0273(19) 0.0230(16) 0.0007(14) 0.0056(13) -0.0013(15)
C12 0.0276(17) 0.0255(18) 0.0199(15) 0.0041(13) 0.0039(13) -0.0031(14)
C13 0.0233(16) 0.0227(17) 0.0180(15) 0.0025(12) 0.0012(12) 0.0013(13)
C14 0.0246(16) 0.0177(16) 0.0193(15) 0.0022(12) 0.0008(12) -0.0021(13)
C15 0.0232(16) 0.0213(17) 0.0158(14) 0.0011(12) 0.0017(11) 0.0001(13)
C16 0.0312(18) 0.0172(17) 0.0223(16) -0.0006(13) 0.0014(13) -0.0043(14)
C17 0.0252(16) 0.0238(17) 0.0210(15) -0.0035(13) -0.0021(12) -0.0045(14)
C18 0.0254(16) 0.0197(16) 0.0153(13) -0.0025(12) 0.0000(11) -0.0008(14)
C19 0.0209(15) 0.0188(16) 0.0150(13) -0.0006(12) 0.0000(11) 0.0008(13)
C20 0.0205(15) 0.0196(16) 0.0151(14) 0.0001(12) 0.0010(11) 0.0016(13)
C21 0.0240(15) 0.0154(15) 0.0142(13) 0.0012(11) 0.0006(11) -0.0024(13)
C22 0.0249(16) 0.0226(17) 0.0156(14) -0.0021(12) 0.0022(12) -0.0007(13)
C23 0.0237(16) 0.0268(18) 0.0198(15) 0.0041(13) 0.0036(12) -0.0018(14)
C24 0.0265(17) 0.0203(17) 0.0222(15) 0.0045(13) -0.0013(12) -0.0051(14)
C25 0.0285(17) 0.0211(17) 0.0175(14) -0.0014(12) -0.0004(12) -0.0046(14)
C26 0.0192(14) 0.0193(16) 0.0166(14) 0.0020(12) 0.0015(11) 0.0000(12)
C27 0.0208(15) 0.0177(16) 0.0138(13) -0.0008(11) -0.0025(11) -0.0004(12)
C28 0.0225(16) 0.0187(16) 0.0167(14) -0.0032(12) 0.0010(11) -0.0050(13)
C29 0.0219(15) 0.0193(16) 0.0177(14) -0.0006(12) -0.0014(11) -0.0011(13)
C30 0.0265(17) 0.0258(18) 0.0167(14) 0.0021(13) 0.0009(12) -0.0013(14)
C31 0.0250(17) 0.0242(18) 0.0237(16) -0.0011(13) 0.0057(13) 0.0009(14)
C32 0.0191(15) 0.0229(18) 0.0281(16) 0.0000(14) 0.0035(12) 0.0024(13)
C33 0.0268(16) 0.0201(17) 0.0192(15) 0.0037(12) 0.0015(12) -0.0014(13)
S100 0.0275(4) 0.0373(5) 0.0434(5) -0.0070(4) 0.0093(4) -0.0048(4)
O100 0.0432(16) 0.0352(16) 0.0365(15) -0.0076(12) 0.0068(12) 0.0009(14)
C100 0.046(3) 0.055(3) 0.039(2) -0.012(2) -0.0073(19) 0.006(2)
C101 0.033(2) 0.036(2) 0.037(2) -0.0058(17) 0.0065(16) -0.0083(18)
O200 0.055(2) 0.044(2) 0.0430(17) -0.0108(15) 0.0024(15) 0.0002(17)

loop_
_atom_type_symbol
_atom_type_description
_atom_type_scat_dispersion_real
_atom_type_scat_dispersion_imag
_atom_type_scat_source
C C 0.0181 0.0091 'International Tables Vol C Tables 4.2.6.8 and 6.1.1.4'
H H 0.0000 0.0000 'International Tables Vol C Tables 4.2.6.8 and 6.1.1.4'
D D 0.0000 0.0000 'International Tables Vol C Tables 4.2.6.8 and 6.1.1.4'
N N 0.0311 0.0180 'International Tables Vol C Tables 4.2.6.8 and 6.1.1.4'
O O 0.0492 0.0322 'International Tables Vol C Tables 4.2.6.8 and 6.1.1.4'
S S 0.3331 0.5567 'International Tables Vol C Tables 4.2.6.8 and 6.1.1.4'

loop_
_exptl_crystal_face_index_h
_exptl_crystal_face_index_k
_exptl_crystal_face_index_l
_exptl_crystal_face_perp_dist
_exptl_oxdiff_crystal_face_indexfrac_h
_exptl_oxdiff_crystal_face_indexfrac_k
_exptl_oxdiff_crystal_face_indexfrac_l
_exptl_oxdiff_crystal_face_x
_exptl_oxdiff_crystal_face_y
_exptl_oxdiff_crystal_face_z
-1 1 -7 0.1673 -1.0012 0.9992 -6.9989 -0.7842 0.5977 0.0493
2 11 -4 0.0946 1.9993 10.9988 -3.9993 -0.4312 0.2936 0.9075
-1 -6 6 0.1425 -0.9989 -5.9990 5.9991 0.6160 -0.5242 -0.4966
9 -4 -1 0.0098 8.9987 -3.9990 -1.0006 0.7062 0.7183 0.0148
-9 4 1 0.0131 -8.9987 3.9990 1.0006 -0.7062 -0.7183 -0.0148
-3 -12 0 0.0164 -3.0000 -11.9991 -0.0000 -0.0228 0.0527 -1.0133
3 12 0 0.0295 3.0000 11.9991 0.0000 0.0228 -0.0527 1.0133
1 -1 7 0.1655 1.0012 -0.9992 6.9989 0.7842 -0.5977 -0.0493

loop_
_geom_angle_atom_site_label_1
_geom_angle_atom_site_label_2
_geom_angle_atom_site_label_3
_geom_angle
C7 N1 C8 122.1(3)
C7 N1 H1N 121(3)
C8 N1 H1N 117(3)
C14 N2 C13 128.3(3)
C14 N2 H2N 116(3)
C13 N2 H2N 115(3)
C20 N3 C21 127.2(3)
C20 N3 H3N 114(3)
C21 N3 H3N 118(3)
C27 N4 C26 124.9(3)
C27 N4 H4N 119(3)
C26 N4 H4N 111(3)
C15 N5 C19 118.7(3)
C6 C1 C2 120.2(4)
C6 C1 H1A 119.9
C2 C1 H1A 119.9
C3 C2 C1 120.0(4)
C3 C2 H2 120.0
C1 C2 H2 120.0
C4 C3 C2 119.9(4)
C4 C3 H3 120.0
C2 C3 H3 120.0
C3 C4 C5 120.6(4)
C3 C4 H4A 119.7
C5 C4 H4A 119.7
C4 C5 C6 119.6(4)
C4 C5 H5 120.2
C6 C5 H5 120.2
C1 C6 C5 119.6(3)
C1 C6 C7 123.5(3)
C5 C6 C7 116.9(3)
O1 C7 N1 121.9(3)
O1 C7 C6 122.2(3)
N1 C7 C6 115.9(3)
C9 C8 C13 120.7(3)
C9 C8 N1 120.2(3)
C13 C8 N1 119.1(3)
C10 C9 C8 120.1(3)
C10 C9 H9 120.0
C8 C9 H9 120.0
C9 C10 C11 119.5(3)
C9 C10 H10 120.3
C11 C10 H10 120.3
C12 C11 C10 121.1(3)
C12 C11 H11 119.4
C10 C11 H11 119.4
C11 C12 C13 119.6(3)
C11 C12 H12 120.2
C13 C12 H12 120.2
C8 C13 C12 119.1(3)
C8 C13 N2 119.0(3)
C12 C13 N2 121.8(3)
O2 C14 N2 125.2(3)
O2 C14 C15 121.6(3)
N2 C14 C15 113.3(3)
N5 C15 C16 122.9(3)
N5 C15 C14 116.4(3)
C16 C15 C14 120.6(3)
C15 C16 C17 118.6(3)
C15 C16 H16 120.7
C17 C16 H16 120.7
C18 C17 C16 118.8(3)
C18 C17 H17 120.6
C16 C17 H17 120.6
C17 C18 C19 118.7(3)
C17 C18 H18 120.7
C19 C18 H18 120.7
N5 C19 C18 122.3(3)
N5 C19 C20 117.1(3)
C18 C19 C20 120.5(3)
O3 C20 N3 126.2(3)
O3 C20 C19 121.0(3)
N3 C20 C19 112.9(3)
C26 C21 C22 118.6(3)
C26 C21 N3 121.5(3)
C22 C21 N3 119.9(3)
C23 C22 C21 121.6(3)
C23 C22 H22 119.2
C21 C22 H22 119.2
C22 C23 C24 119.4(3)
C22 C23 H23 120.3
C24 C23 H23 120.3
C25 C24 C23 119.5(3)
C25 C24 H24 120.3
C23 C24 H24 120.3
C24 C25 C26 121.3(3)
C24 C25 H25 119.4
C26 C25 H25 119.4
C25 C26 C21 119.6(3)
C25 C26 N4 117.6(3)
C21 C26 N4 122.7(3)
O4 C27 N4 122.4(3)
O4 C27 C28 120.8(3)
N4 C27 C28 116.8(3)
C33 C28 C29 119.3(3)
C33 C28 C27 123.6(3)
C29 C28 C27 117.1(3)
C30 C29 C28 120.7(3)
C30 C29 H29 119.7
C28 C29 H29 119.7
C29 C30 C31 119.6(3)
C29 C30 H30 120.2
C31 C30 H30 120.2
C32 C31 C30 120.4(3)
C32 C31 H31 119.8
C30 C31 H31 119.8
C31 C32 C33 119.8(3)
C31 C32 H32 120.1
C33 C32 H32 120.1
C28 C33 C32 120.2(3)
C28 C33 H33 119.9
C32 C33 H33 119.9
O100 S100 C101 106.62(19)
O100 S100 C100 106.8(2)
C101 S100 C100 97.3(2)
S100 C100 D10A 109.5
S100 C100 D10B 109.5
D10A C100 D10B 109.5
S100 C100 D10C 109.5
D10A C100 D10C 109.5
D10B C100 D10C 109.5
S100 C101 D10D 109.5
S100 C101 D10E 109.5
D10D C101 D10E 109.5
S100 C101 D10F 109.5
D10D C101 D10F 109.5
D10E C101 D10F 109.5
H1O O200 H2O 105(5)

loop_
_geom_bond_atom_site_label_1
_geom_bond_atom_site_label_2
_geom_bond_distance
O1 C7 1.227(4)
O2 C14 1.229(4)
O3 C20 1.233(4)
O4 C27 1.238(4)
N1 C7 1.355(5)
N1 C8 1.428(4)
N1 H1N 0.94(5)
N2 C14 1.342(5)
N2 C13 1.409(4)
N2 H2N 0.99(5)
N3 C20 1.344(4)
N3 C21 1.412(4)
N3 H3N 0.91(5)
N4 C27 1.349(4)
N4 C26 1.429(4)
N4 H4N 0.88(5)
N5 C15 1.334(5)
N5 C19 1.335(4)
C1 C6 1.384(5)
C1 C2 1.393(6)
C1 H1A 0.9500
C2 C3 1.388(6)
C2 H2 0.9500
C3 C4 1.379(6)
C3 H3 0.9500
C4 C5 1.390(6)
C4 H4A 0.9500
C5 C6 1.402(5)
C5 H5 0.9500
C6 C7 1.493(5)
C8 C9 1.388(5)
C8 C13 1.396(5)
C9 C10 1.386(5)
C9 H9 0.9500
C10 C11 1.389(5)
C10 H10 0.9500
C11 C12 1.384(5)
C11 H11 0.9500
C12 C13 1.404(5)
C12 H12 0.9500
C14 C15 1.510(4)
C15 C16 1.385(5)
C16 C17 1.392(5)
C16 H16 0.9500
C17 C18 1.387(5)
C17 H17 0.9500
C18 C19 1.396(4)
C18 H18 0.9500
C19 C20 1.508(5)
C21 C26 1.395(5)
C21 C22 1.404(5)
C22 C23 1.378(5)
C22 H22 0.9500
C23 C24 1.398(5)
C23 H23 0.9500
C24 C25 1.385(5)
C24 H24 0.9500
C25 C26 1.390(5)
C25 H25 0.9500
C27 C28 1.495(5)
C28 C33 1.392(5)
C28 C29 1.398(5)
C29 C30 1.380(5)
C29 H29 0.9500
C30 C31 1.391(5)
C30 H30 0.9500
C31 C32 1.385(5)
C31 H31 0.9500
C32 C33 1.393(5)
C32 H32 0.9500
C33 H33 0.9500
S100 O100 1.500(3)
S100 C101 1.780(4)
S100 C100 1.795(5)
C100 D10A 0.9800
C100 D10B 0.9800
C100 D10C 0.9800
C101 D10D 0.9800
C101 D10E 0.9800
C101 D10F 0.9800
O200 H1O 0.85(2)
O200 H2O 0.86(2)

loop_
_geom_hbond_atom_site_label_D
_geom_hbond_atom_site_label_H
_geom_hbond_atom_site_label_A
_geom_hbond_distance_DH
_geom_hbond_distance_HA
_geom_hbond_distance_DA
_geom_hbond_angle_DHA
_geom_hbond_site_symmetry_A
N1 H1N O4 0.94(5) 1.94(5) 2.813(4) 154(4) .
N2 H2N O4 0.99(5) 2.33(5) 3.173(4) 142(4) .
N3 H3N O4 0.91(5) 1.95(4) 2.684(3) 136(4) .
N3 H3N N5 0.91(5) 2.14(4) 2.644(4) 114(3) .
N4 H4N O3 0.88(5) 2.11(5) 2.977(4) 171(4) 4_565
O200 H1O O100 0.85(2) 2.03(2) 2.872(5) 169(6) 3_666
O200 H2O O1 0.86(2) 2.04(2) 2.903(4) 173(6) .

loop_
_geom_torsion_atom_site_label_1
_geom_torsion_atom_site_label_2
_geom_torsion_atom_site_label_3
_geom_torsion_atom_site_label_4
_geom_torsion
C6 C1 C2 C3 -0.9(6)
C1 C2 C3 C4 -0.1(6)
C2 C3 C4 C5 0.6(6)
C3 C4 C5 C6 -0.2(5)
C2 C1 C6 C5 1.4(6)
C2 C1 C6 C7 -179.2(3)
C4 C5 C6 C1 -0.8(5)
C4 C5 C6 C7 179.7(3)
C8 N1 C7 O1 1.2(5)
C8 N1 C7 C6 -178.3(3)
C1 C6 C7 O1 155.6(4)
C5 C6 C7 O1 -24.9(5)
C1 C6 C7 N1 -25.0(5)
C5 C6 C7 N1 154.5(3)
C7 N1 C8 C9 -73.2(5)
C7 N1 C8 C13 108.0(4)
C13 C8 C9 C10 -1.1(6)
N1 C8 C9 C10 -179.9(3)
C8 C9 C10 C11 0.1(6)
C9 C10 C11 C12 0.8(6)
C10 C11 C12 C13 -0.8(6)
C9 C8 C13 C12 1.1(6)
N1 C8 C13 C12 179.9(3)
C9 C8 C13 N2 -176.5(3)
N1 C8 C13 N2 2.3(5)
C11 C12 C13 C8 -0.2(6)
C11 C12 C13 N2 177.4(4)
C14 N2 C13 C8 -159.3(4)
C14 N2 C13 C12 23.1(6)
C13 N2 C14 O2 3.2(6)
C13 N2 C14 C15 -176.0(3)
C19 N5 C15 C16 0.2(5)
C19 N5 C15 C14 176.7(3)
O2 C14 C15 N5 -170.5(3)
N2 C14 C15 N5 8.7(5)
O2 C14 C15 C16 6.0(5)
N2 C14 C15 C16 -174.7(3)
N5 C15 C16 C17 -0.7(6)
C14 C15 C16 C17 -177.0(3)
C15 C16 C17 C18 1.0(6)
C16 C17 C18 C19 -1.0(5)
C15 N5 C19 C18 -0.1(5)
C15 N5 C19 C20 -178.8(3)
C17 C18 C19 N5 0.5(5)
C17 C18 C19 C20 179.2(3)
C21 N3 C20 O3 7.8(6)
C21 N3 C20 C19 -172.7(3)
N5 C19 C20 O3 -172.7(3)
C18 C19 C20 O3 8.5(5)
N5 C19 C20 N3 7.8(4)
C18 C19 C20 N3 -171.0(3)
C20 N3 C21 C26 -143.9(3)
C20 N3 C21 C22 38.4(5)
C26 C21 C22 C23 2.7(5)
N3 C21 C22 C23 -179.5(3)
C21 C22 C23 C24 -0.1(5)
C22 C23 C24 C25 -1.6(5)
C23 C24 C25 C26 0.7(5)
C24 C25 C26 C21 1.9(5)
C24 C25 C26 N4 178.9(3)
C22 C21 C26 C25 -3.5(5)
N3 C21 C26 C25 178.7(3)
C22 C21 C26 N4 179.7(3)
N3 C21 C26 N4 1.9(5)
C27 N4 C26 C25 132.0(3)
C27 N4 C26 C21 -51.2(5)
C26 N4 C27 O4 4.1(5)
C26 N4 C27 C28 -178.2(3)
O4 C27 C28 C33 154.9(3)
N4 C27 C28 C33 -22.9(5)
O4 C27 C28 C29 -22.8(4)
N4 C27 C28 C29 159.5(3)
C33 C28 C29 C30 0.4(5)
C27 C28 C29 C30 178.2(3)
C28 C29 C30 C31 -0.9(5)
C29 C30 C31 C32 0.4(5)
C30 C31 C32 C33 0.5(5)
C29 C28 C33 C32 0.5(5)
C27 C28 C33 C32 -177.0(3)
C31 C32 C33 C28 -1.0(5)
